data_7022361
loop_
_publ_author_name
'Kreye, Markus'
'Gl\"ockner, Andreas'
'Daniliuc, Constantin G.'
'Freytag, Matthias'
'Jones, Peter G.'
'Tamm, Matthias'
'Walter, Marc D.'

_publ_section_title
;
 Sterically encumbered pyrrolyl ligands and their incorporation into the
 cycloheptatrienyl zirconium coordination sphere.
;
_journal_issue 6
_journal_name_full 'Dalton transactions (Cambridge, England : 2003)'
_journal_page_first 2192
_journal_page_last 2200
_journal_paper_doi 10.1039/c2dt32433d
_journal_volume 42
_journal_year 2013
_chemical_formula_sum 'C22 H34 N2 Zr'
_chemical_formula_weight 417.73
_chemical_name_systematic
;
?
;
_space_group_IT_number 14
_symmetry_cell_setting monoclinic
_symmetry_space_group_name_Hall '-P 2ybc'
_symmetry_space_group_name_H-M 'P 1 21/c 1'
_atom_sites_solution_hydrogens geom
_atom_sites_solution_primary direct
_atom_sites_solution_secondary difmap
_audit_creation_method SHELXL-97
_cell_angle_alpha 90.00
_cell_angle_beta 116.929(3)
_cell_angle_gamma 90.00
_cell_formula_units_Z 4
_cell_length_a 9.3606(2)
_cell_length_b 25.4410(4)
_cell_length_c 9.9949(3)
_cell_measurement_reflns_used 40727
_cell_measurement_temperature 100(2)
_cell_measurement_theta_max 30.8569
_cell_measurement_theta_min 2.2809
_cell_volume 2122.13(10)
_computing_cell_refinement
;
CrysAlisPro, Oxford Diffraction Ltd.,
Version 1.171.35.19 (release 27-10-2011 CrysAlis171 .NET)
(compiled Oct 27 2011,15:02:11)
;
_computing_data_collection
;
CrysAlisPro, Oxford Diffraction Ltd.,
Version 1.171.35.19 (release 27-10-2011 CrysAlis171 .NET)
(compiled Oct 27 2011,15:02:11)
;
_computing_data_reduction
;
CrysAlisPro, Oxford Diffraction Ltd.,
Version 1.171.35.19 (release 27-10-2011 CrysAlis171 .NET)
(compiled Oct 27 2011,15:02:11)
;
_computing_molecular_graphics 'Bruker XP'
_computing_publication_material SHELXL-97
_computing_structure_refinement 'SHELXL-97 (Sheldrick, 1997)'
_computing_structure_solution 'SHELXS-97 (Sheldrick, 1990)'
_diffrn_ambient_temperature 100(2)
_diffrn_detector_area_resol_mean 16.1419
_diffrn_measured_fraction_theta_full 0.979
_diffrn_measured_fraction_theta_max 0.954
_diffrn_measurement_device_type 'Oxford Diffraction Xcalibur, Eos'
_diffrn_measurement_method '\w scans'
_diffrn_radiation_monochromator graphite
_diffrn_radiation_source 'Enhance (Mo) X-ray Source'
_diffrn_radiation_type 'Mo K\a'
_diffrn_radiation_wavelength 0.71073
_diffrn_reflns_av_R_equivalents 0.0377
_diffrn_reflns_av_sigmaI/netI 0.0166
_diffrn_reflns_limit_h_max 13
_diffrn_reflns_limit_h_min -12
_diffrn_reflns_limit_k_max 36
_diffrn_reflns_limit_k_min -36
_diffrn_reflns_limit_l_max 14
_diffrn_reflns_limit_l_min -14
_diffrn_reflns_number 124284
_diffrn_reflns_theta_full 30.50
_diffrn_reflns_theta_max 30.93
_diffrn_reflns_theta_min 2.42
_exptl_absorpt_coefficient_mu 0.525
_exptl_absorpt_correction_T_max 1.00000
_exptl_absorpt_correction_T_min 0.96399
_exptl_absorpt_correction_type multi-scan
_exptl_absorpt_process_details
;
CrysAlisPro, Oxford Diffraction Ltd.,
Version 1.171.35.19 (release 27-10-2011 CrysAlis171 .NET)
(compiled Oct 27 2011,15:02:11)
;
_exptl_crystal_colour violet
_exptl_crystal_density_diffrn 1.307
_exptl_crystal_density_method 'not measured'
_exptl_crystal_description block
_exptl_crystal_F_000 880
_exptl_crystal_size_max 0.40
_exptl_crystal_size_mid 0.20
_exptl_crystal_size_min 0.20
_refine_diff_density_max 0.381
_refine_diff_density_min -0.306
_refine_diff_density_rms 0.055
_refine_ls_extinction_method none
_refine_ls_goodness_of_fit_ref 1.086
_refine_ls_hydrogen_treatment mixed
_refine_ls_matrix_type full
_refine_ls_number_parameters 263
_refine_ls_number_reflns 6426
_refine_ls_number_restraints 0
_refine_ls_restrained_S_all 1.086
_refine_ls_R_factor_all 0.0274
_refine_ls_R_factor_gt 0.0229
_refine_ls_shift/su_max 0.004
_refine_ls_shift/su_mean 0.000
_refine_ls_structure_factor_coef Fsqd
_refine_ls_weighting_details 'calc w=1/[\s^2^(Fo^2^)+(0.0170P)^2^+1.0999P] where P=(Fo^2^+2Fc^2^)/3'
_refine_ls_weighting_scheme calc
_refine_ls_wR_factor_gt 0.0491
_refine_ls_wR_factor_ref 0.0507
_reflns_number_gt 5885
_reflns_number_total 6426
_reflns_threshold_expression >2sigma(I)
_cod_data_source_file c2dt32433d.txt
_cod_data_source_block mk60
_cod_original_cell_volume 2122.12(9)
_cod_original_sg_symbol_H-M 'P 21/c'
_cod_database_code 7022361

loop_
_symmetry_equiv_pos_as_xyz
'x, y, z'
'-x, y+1/2, -z+1/2'
'-x, -y, -z'
'x, -y-1/2, z-1/2'

loop_
_atom_site_label
_atom_site_type_symbol
_atom_site_fract_x
_atom_site_fract_y
_atom_site_fract_z
_atom_site_U_iso_or_equiv
_atom_site_adp_type
_atom_site_occupancy
_atom_site_symmetry_multiplicity
_atom_site_calc_flag
_atom_site_refinement_flags
Zr Zr 0.416828(12) 0.361904(4) 0.465547(11) 0.01228(3) Uani 1 1 d .
N1 N 0.25430(11) 0.42702(3) 0.52069(10) 0.01195(16) Uani 1 1 d .
N2 N 0.24074(11) 0.34172(4) 0.58184(10) 0.01256(17) Uani 1 1 d .
C1 C 0.69240(14) 0.37889(5) 0.58541(14) 0.0181(2) Uani 1 1 d .
H1 H 0.7534(19) 0.3976(6) 0.6734(18) 0.025(4) Uiso 1 1 d .
C2 C 0.62372(14) 0.40905(5) 0.45057(14) 0.0187(2) Uani 1 1 d .
H2 H 0.6432(19) 0.4455(6) 0.4617(18) 0.025(4) Uiso 1 1 d .
C3 C 0.51619(14) 0.39225(5) 0.30245(14) 0.0186(2) Uani 1 1 d .
H3 H 0.4769(19) 0.4193(6) 0.2307(18) 0.025(4) Uiso 1 1 d .
C4 C 0.44986(14) 0.34127(5) 0.25288(13) 0.0180(2) Uani 1 1 d .
H4 H 0.3714(18) 0.3389(6) 0.1495(17) 0.018(4) Uiso 1 1 d .
C5 C 0.47558(14) 0.29427(5) 0.33848(14) 0.0180(2) Uani 1 1 d .
H5 H 0.4135(18) 0.2651(6) 0.2885(17) 0.022(4) Uiso 1 1 d .
C6 C 0.57310(14) 0.28686(5) 0.49526(14) 0.0183(2) Uani 1 1 d .
H6 H 0.5630(18) 0.2539(6) 0.5348(17) 0.022(4) Uiso 1 1 d .
C7 C 0.66931(14) 0.32459(5) 0.60537(14) 0.0183(2) Uani 1 1 d .
H7 H 0.7152(19) 0.3134(6) 0.7032(18) 0.027(4) Uiso 1 1 d .
C8 C 0.30335(13) 0.39026(4) 0.63126(12) 0.01213(19) Uani 1 1 d .
C9 C 0.14322(12) 0.40153(4) 0.39196(12) 0.01143(18) Uani 1 1 d .
C10 C 0.13487(12) 0.34802(4) 0.43036(12) 0.01152(18) Uani 1 1 d .
C11 C 0.39576(14) 0.40412(4) 0.79621(12) 0.0151(2) Uani 1 1 d .
C12 C 0.48974(16) 0.45512(5) 0.81619(14) 0.0246(3) Uani 1 1 d .
H12A H 0.5703 0.4501 0.7803 0.037 Uiso 1 1 calc R
H12B H 0.5430 0.4647 0.9227 0.037 Uiso 1 1 calc R
H12C H 0.4161 0.4833 0.7585 0.037 Uiso 1 1 calc R
C13 C 0.50705(17) 0.35948(5) 0.88611(14) 0.0250(3) Uani 1 1 d .
H13A H 0.5925 0.3553 0.8559 0.037 Uiso 1 1 calc R
H13B H 0.4457 0.3267 0.8667 0.037 Uiso 1 1 calc R
H13C H 0.5543 0.3678 0.9934 0.037 Uiso 1 1 calc R
C14 C 0.26788(16) 0.41229(5) 0.85110(14) 0.0236(2) Uani 1 1 d .
H14A H 0.3197 0.4240 0.9559 0.035 Uiso 1 1 calc R
H14B H 0.2115 0.3791 0.8434 0.035 Uiso 1 1 calc R
H14C H 0.1911 0.4390 0.7889 0.035 Uiso 1 1 calc R
C15 C 0.04789(13) 0.43618(4) 0.25420(12) 0.0147(2) Uani 1 1 d .
C16 C 0.11369(15) 0.49266(5) 0.28777(14) 0.0212(2) Uani 1 1 d .
H16A H 0.1035 0.5063 0.3748 0.032 Uiso 1 1 calc R
H16B H 0.0526 0.5150 0.2004 0.032 Uiso 1 1 calc R
H16C H 0.2268 0.4926 0.3095 0.032 Uiso 1 1 calc R
C17 C -0.12713(14) 0.43814(5) 0.22843(14) 0.0208(2) Uani 1 1 d .
H17A H -0.1304 0.4511 0.3193 0.031 Uiso 1 1 calc R
H17B H -0.1735 0.4028 0.2051 0.031 Uiso 1 1 calc R
H17C H -0.1889 0.4618 0.1445 0.031 Uiso 1 1 calc R
C18 C 0.05661(16) 0.41853(5) 0.11105(13) 0.0231(2) Uani 1 1 d .
H18A H -0.0120 0.4412 0.0272 0.035 Uiso 1 1 calc R
H18B H 0.0199 0.3821 0.0881 0.035 Uiso 1 1 calc R
H18C H 0.1675 0.4211 0.1265 0.035 Uiso 1 1 calc R
C19 C 0.02589(13) 0.30097(4) 0.35555(13) 0.0141(2) Uani 1 1 d .
C20 C -0.04866(15) 0.29980(5) 0.18445(13) 0.0208(2) Uani 1 1 d .
H20A H -0.1132 0.2679 0.1471 0.031 Uiso 1 1 calc R
H20B H 0.0365 0.3000 0.1530 0.031 Uiso 1 1 calc R
H20C H -0.1171 0.3307 0.1434 0.031 Uiso 1 1 calc R
C21 C 0.12067(14) 0.24949(4) 0.41381(15) 0.0195(2) Uani 1 1 d .
H21A H 0.1695 0.2489 0.5237 0.029 Uiso 1 1 calc R
H21B H 0.2048 0.2474 0.3813 0.029 Uiso 1 1 calc R
H21C H 0.0480 0.2195 0.3735 0.029 Uiso 1 1 calc R
C22 C -0.10852(14) 0.30320(5) 0.40383(15) 0.0199(2) Uani 1 1 d .
H22A H -0.1779 0.2724 0.3647 0.030 Uiso 1 1 calc R
H22B H -0.1720 0.3352 0.3639 0.030 Uiso 1 1 calc R
H22C H -0.0613 0.3035 0.5136 0.030 Uiso 1 1 calc R

loop_
_atom_site_aniso_label
_atom_site_aniso_U_11
_atom_site_aniso_U_22
_atom_site_aniso_U_33
_atom_site_aniso_U_23
_atom_site_aniso_U_13
_atom_site_aniso_U_12
Zr 0.01022(5) 0.01403(5) 0.01338(5) 0.00005(4) 0.00603(4) 0.00106(4)
N1 0.0118(4) 0.0126(4) 0.0112(4) 0.0007(3) 0.0051(3) 0.0016(3)
N2 0.0133(4) 0.0132(4) 0.0127(4) 0.0006(3) 0.0073(3) 0.0006(3)
C1 0.0124(5) 0.0210(5) 0.0197(5) -0.0046(4) 0.0062(4) -0.0012(4)
C2 0.0167(5) 0.0184(5) 0.0231(6) -0.0033(4) 0.0108(5) -0.0042(4)
C3 0.0196(5) 0.0209(5) 0.0179(5) 0.0007(4) 0.0109(5) -0.0023(4)
C4 0.0177(5) 0.0220(5) 0.0164(5) -0.0033(4) 0.0093(4) -0.0023(4)
C5 0.0170(5) 0.0173(5) 0.0221(6) -0.0047(4) 0.0110(5) -0.0017(4)
C6 0.0170(5) 0.0156(5) 0.0238(6) 0.0005(4) 0.0105(5) 0.0029(4)
C7 0.0131(5) 0.0218(5) 0.0186(5) 0.0010(4) 0.0060(4) 0.0046(4)
C8 0.0129(4) 0.0126(5) 0.0117(5) 0.0004(4) 0.0063(4) 0.0023(4)
C9 0.0103(4) 0.0127(4) 0.0115(4) 0.0001(4) 0.0051(4) 0.0008(3)
C10 0.0110(4) 0.0128(4) 0.0125(5) 0.0000(4) 0.0069(4) 0.0007(4)
C11 0.0174(5) 0.0157(5) 0.0104(5) -0.0006(4) 0.0046(4) 0.0027(4)
C12 0.0273(6) 0.0245(6) 0.0164(6) -0.0055(5) 0.0051(5) -0.0073(5)
C13 0.0298(6) 0.0250(6) 0.0131(5) 0.0016(4) 0.0035(5) 0.0118(5)
C14 0.0269(6) 0.0296(6) 0.0167(5) -0.0013(5) 0.0120(5) 0.0050(5)
C15 0.0143(5) 0.0147(5) 0.0125(5) 0.0023(4) 0.0038(4) 0.0015(4)
C16 0.0225(6) 0.0150(5) 0.0201(6) 0.0057(4) 0.0044(5) -0.0002(4)
C17 0.0139(5) 0.0213(6) 0.0216(6) 0.0024(4) 0.0031(4) 0.0042(4)
C18 0.0290(6) 0.0262(6) 0.0136(5) 0.0044(4) 0.0093(5) 0.0032(5)
C19 0.0134(5) 0.0131(5) 0.0175(5) -0.0024(4) 0.0085(4) -0.0018(4)
C20 0.0219(6) 0.0196(5) 0.0192(6) -0.0068(4) 0.0080(5) -0.0041(4)
C21 0.0189(5) 0.0120(5) 0.0299(6) -0.0010(4) 0.0131(5) -0.0011(4)
C22 0.0169(5) 0.0178(5) 0.0299(6) -0.0026(5) 0.0149(5) -0.0028(4)

loop_
_atom_type_symbol
_atom_type_description
_atom_type_scat_dispersion_real
_atom_type_scat_dispersion_imag
_atom_type_scat_source
C C 0.0033 0.0016 'International Tables Vol C Tables 4.2.6.8 and 6.1.1.4'
H H 0.0000 0.0000 'International Tables Vol C Tables 4.2.6.8 and 6.1.1.4'
N N 0.0061 0.0033 'International Tables Vol C Tables 4.2.6.8 and 6.1.1.4'
Zr Zr -2.9673 0.5597 'International Tables Vol C Tables 4.2.6.8 and 6.1.1.4'

loop_
_geom_angle_atom_site_label_1
_geom_angle_atom_site_label_2
_geom_angle_atom_site_label_3
_geom_angle
C7 Zr C2 66.66(4)
C7 Zr C1 35.53(4)
C2 Zr C1 35.48(4)
C7 Zr C6 35.63(4)
C2 Zr C6 86.47(4)
C1 Zr C6 66.74(4)
C7 Zr C4 86.45(4)
C2 Zr C4 66.64(4)
C1 Zr C4 86.45(4)
C6 Zr C4 66.45(4)
C7 Zr C3 86.40(4)
C2 Zr C3 35.49(4)
C1 Zr C3 66.58(4)
C6 Zr C3 86.27(4)
C4 Zr C3 35.45(4)
C7 Zr C5 66.67(4)
C2 Zr C5 86.42(4)
C1 Zr C5 86.46(4)
C6 Zr C5 35.37(4)
C4 Zr C5 35.41(4)
C3 Zr C5 66.49(4)
C7 Zr C8 110.30(4)
C2 Zr C8 121.19(4)
C1 Zr C8 108.35(4)
C6 Zr C8 126.34(4)
C4 Zr C8 163.10(4)
C3 Zr C8 143.57(4)
C5 Zr C8 149.59(4)
C7 Zr N2 110.20(4)
C2 Zr N2 152.53(4)
C1 Zr N2 127.95(4)
C6 Zr N2 106.46(4)
C4 Zr N2 140.64(4)
C3 Zr N2 163.37(4)
C5 Zr N2 118.26(4)
C8 Zr N2 32.16(3)
C7 Zr N1 134.18(4)
C2 Zr N1 106.34(4)
C1 Zr N1 114.12(4)
C6 Zr N1 158.40(4)
C4 Zr N1 134.39(4)
C3 Zr N1 114.34(4)
C5 Zr N1 158.40(4)
C8 Zr N1 32.06(3)
N2 Zr N1 54.84(3)
C7 Zr C10 137.53(4)
C2 Zr C10 154.99(4)
C1 Zr C10 159.65(4)
C6 Zr C10 117.22(4)
C4 Zr C10 113.68(4)
C3 Zr C10 131.94(4)
C5 Zr C10 107.96(4)
C8 Zr C10 52.30(3)
N2 Zr C10 32.41(3)
N1 Zr C10 54.22(3)
C7 Zr C9 162.29(4)
C2 Zr C9 122.35(4)
C1 Zr C9 144.16(4)
C6 Zr C9 148.58(4)
C4 Zr C9 110.95(4)
C3 Zr C9 109.55(4)
C5 Zr C9 126.07(4)
C8 Zr C9 52.20(3)
N2 Zr C9 54.20(3)
N1 Zr C9 32.33(3)
C10 Zr C9 32.76(3)
C8 N1 C9 105.44(9)
C8 N1 Zr 72.84(6)
C9 N1 Zr 76.11(6)
C8 N2 C10 105.53(9)
C8 N2 Zr 73.24(6)
C10 N2 Zr 76.22(6)
C2 C1 C7 128.42(11)
C2 C1 Zr 72.24(7)
C7 C1 Zr 72.00(6)
C1 C2 C3 128.57(11)
C1 C2 Zr 72.28(7)
C3 C2 Zr 72.40(7)
C4 C3 C2 128.60(11)
C4 C3 Zr 72.21(7)
C2 C3 Zr 72.11(7)
C5 C4 C3 128.72(11)
C5 C4 Zr 72.50(7)
C3 C4 Zr 72.34(7)
C6 C5 C4 128.39(11)
C6 C5 Zr 72.07(7)
C4 C5 Zr 72.10(7)
C5 C6 C7 128.62(11)
C5 C6 Zr 72.55(7)
C7 C6 Zr 71.93(6)
C1 C7 C6 128.67(11)
C1 C7 Zr 72.47(7)
C6 C7 Zr 72.44(6)
N1 C8 N2 113.46(9)
N1 C8 C11 122.71(9)
N2 C8 C11 123.08(9)
N1 C8 Zr 75.10(6)
N2 C8 Zr 74.59(6)
C11 C8 Zr 126.58(7)
N1 C9 C10 107.73(9)
N1 C9 C15 116.62(9)
C10 C9 C15 135.17(9)
N1 C9 Zr 71.56(5)
C10 C9 Zr 73.34(6)
C15 C9 Zr 126.15(7)
N2 C10 C9 107.66(9)
N2 C10 C19 115.45(9)
C9 C10 C19 136.13(10)
N2 C10 Zr 71.37(6)
C9 C10 Zr 73.90(6)
C19 C10 Zr 126.95(7)
C8 C11 C13 111.59(9)
C8 C11 C12 110.52(9)
C13 C11 C12 110.81(10)
C8 C11 C14 105.43(9)
C13 C11 C14 108.90(10)
C12 C11 C14 109.44(10)
C9 C15 C18 114.39(9)
C9 C15 C16 109.14(9)
C18 C15 C16 106.92(10)
C9 C15 C17 108.11(9)
C18 C15 C17 110.79(10)
C16 C15 C17 107.25(9)
C20 C19 C10 115.34(9)
C20 C19 C22 109.15(10)
C10 C19 C22 106.06(9)
C20 C19 C21 107.43(9)
C10 C19 C21 109.75(9)
C22 C19 C21 109.00(9)

loop_
_geom_bond_atom_site_label_1
_geom_bond_atom_site_label_2
_geom_bond_distance
Zr C7 2.3341(11)
Zr C2 2.3397(12)
Zr C1 2.3402(12)
Zr C6 2.3409(11)
Zr C4 2.3419(12)
Zr C3 2.3435(12)
Zr C5 2.3471(11)
Zr C8 2.4465(10)
Zr N2 2.4631(9)
Zr N1 2.4743(9)
Zr C10 2.5246(10)
Zr C9 2.5318(10)
N1 C8 1.3591(13)
N1 C9 1.3948(13)
N2 C8 1.3601(14)
N2 C10 1.3932(13)
C1 C2 1.4259(17)
C1 C7 1.4262(17)
C2 C3 1.4275(17)
C3 C4 1.4265(16)
C4 C5 1.4259(17)
C5 C6 1.4243(17)
C6 C7 1.4304(17)
C8 C11 1.5163(15)
C9 C10 1.4261(14)
C9 C15 1.5351(14)
C10 C19 1.5302(15)
C11 C13 1.5279(16)
C11 C12 1.5292(17)
C11 C14 1.5401(17)
C15 C18 1.5365(16)
C15 C16 1.5394(16)
C15 C17 1.5398(16)
C19 C20 1.5269(16)
C19 C22 1.5391(15)
C19 C21 1.5407(15)

loop_
_geom_torsion_atom_site_label_1
_geom_torsion_atom_site_label_2
_geom_torsion_atom_site_label_3
_geom_torsion_atom_site_label_4
_geom_torsion
C7 Zr N1 C8 -50.20(8)
C2 Zr N1 C8 -123.28(6)
C1 Zr N1 C8 -86.27(7)
C6 Zr N1 C8 1.18(13)
C4 Zr N1 C8 163.65(6)
C3 Zr N1 C8 -160.29(6)
C5 Zr N1 C8 112.41(11)
N2 Zr N1 C8 34.31(6)
C10 Zr N1 C8 74.38(6)
C9 Zr N1 C8 111.31(8)
C7 Zr N1 C9 -161.50(6)
C2 Zr N1 C9 125.41(6)
C1 Zr N1 C9 162.42(6)
C6 Zr N1 C9 -110.13(11)
C4 Zr N1 C9 52.34(8)
C3 Zr N1 C9 88.41(6)
C5 Zr N1 C9 1.10(13)
C8 Zr N1 C9 -111.31(8)
N2 Zr N1 C9 -77.00(6)
C10 Zr N1 C9 -36.92(6)
C7 Zr N2 C8 96.28(7)
C2 Zr N2 C8 18.27(11)
C1 Zr N2 C8 60.65(7)
C6 Zr N2 C8 133.69(6)
C4 Zr N2 C8 -153.56(7)
C3 Zr N2 C8 -87.53(14)
C5 Zr N2 C8 169.94(6)
N1 Zr N2 C8 -34.20(6)
C10 Zr N2 C8 -111.21(8)
C9 Zr N2 C8 -74.18(6)
C7 Zr N2 C10 -152.51(6)
C2 Zr N2 C10 129.48(9)
C1 Zr N2 C10 171.86(6)
C6 Zr N2 C10 -115.10(6)
C4 Zr N2 C10 -42.35(9)
C3 Zr N2 C10 23.67(15)
C5 Zr N2 C10 -78.85(7)
C8 Zr N2 C10 111.21(8)
N1 Zr N2 C10 77.01(6)
C9 Zr N2 C10 37.03(6)
C7 Zr C1 C2 142.19(11)
C6 Zr C1 C2 119.18(8)
C4 Zr C1 C2 53.32(7)
C3 Zr C1 C2 22.93(7)
C5 Zr C1 C2 88.80(7)
C8 Zr C1 C2 -118.34(7)
N2 Zr C1 C2 -147.61(6)
N1 Zr C1 C2 -84.42(7)
C10 Zr C1 C2 -135.00(11)
C9 Zr C1 C2 -68.41(9)
C2 Zr C1 C7 -142.19(11)
C6 Zr C1 C7 -23.01(7)
C4 Zr C1 C7 -88.87(7)
C3 Zr C1 C7 -119.27(8)
C5 Zr C1 C7 -53.40(7)
C8 Zr C1 C7 99.46(7)
N2 Zr C1 C7 70.20(8)
N1 Zr C1 C7 133.39(7)
C10 Zr C1 C7 82.80(13)
C9 Zr C1 C7 149.40(7)
C7 C1 C2 C3 -0.6(2)
Zr C1 C2 C3 -48.64(12)
C7 C1 C2 Zr 48.08(12)
C7 Zr C2 C1 -22.83(7)
C6 Zr C2 C1 -53.48(7)
C4 Zr C2 C1 -119.32(8)
C3 Zr C2 C1 -142.00(11)
C5 Zr C2 C1 -88.92(7)
C8 Zr C2 C1 77.57(8)
N2 Zr C2 C1 66.31(11)
N1 Zr C2 C1 108.81(7)
C10 Zr C2 C1 144.43(9)
C9 Zr C2 C1 139.87(7)
C7 Zr C2 C3 119.17(8)
C1 Zr C2 C3 142.00(11)
C6 Zr C2 C3 88.52(7)
C4 Zr C2 C3 22.68(7)
C5 Zr C2 C3 53.08(7)
C8 Zr C2 C3 -140.43(7)
N2 Zr C2 C3 -151.68(8)
N1 Zr C2 C3 -109.18(7)
C10 Zr C2 C3 -73.57(11)
C9 Zr C2 C3 -78.12(8)
C1 C2 C3 C4 0.5(2)
Zr C2 C3 C4 -48.05(12)
C1 C2 C3 Zr 48.60(12)
C7 Zr C3 C4 88.94(7)
C2 Zr C3 C4 142.38(11)
C1 Zr C3 C4 119.46(8)
C6 Zr C3 C4 53.23(7)
C5 Zr C3 C4 22.85(7)
C8 Zr C3 C4 -151.05(7)
N2 Zr C3 C4 -87.47(14)
N1 Zr C3 C4 -133.51(7)
C10 Zr C3 C4 -70.66(8)
C9 Zr C3 C4 -98.94(7)
C7 Zr C3 C2 -53.44(7)
C1 Zr C3 C2 -22.92(7)
C6 Zr C3 C2 -89.15(7)
C4 Zr C3 C2 -142.38(11)
C5 Zr C3 C2 -119.53(8)
C8 Zr C3 C2 66.57(10)
N2 Zr C3 C2 130.14(12)
N1 Zr C3 C2 84.11(7)
C10 Zr C3 C2 146.96(7)
C9 Zr C3 C2 118.68(7)
C2 C3 C4 C5 -0.7(2)
Zr C3 C4 C5 -48.71(12)
C2 C3 C4 Zr 48.01(12)
C7 Zr C4 C5 53.30(7)
C2 Zr C4 C5 119.36(8)
C1 Zr C4 C5 88.90(7)
C6 Zr C4 C5 22.76(7)
C3 Zr C4 C5 142.07(11)
C8 Zr C4 C5 -119.36(13)
N2 Zr C4 C5 -64.73(9)
N1 Zr C4 C5 -150.30(6)
C10 Zr C4 C5 -87.95(7)
C9 Zr C4 C5 -123.34(7)
C7 Zr C4 C3 -88.78(7)
C2 Zr C4 C3 -22.71(7)
C1 Zr C4 C3 -53.18(7)
C6 Zr C4 C3 -119.31(8)
C5 Zr C4 C3 -142.07(11)
C8 Zr C4 C3 98.56(14)
N2 Zr C4 C3 153.20(6)
N1 Zr C4 C3 67.63(8)
C10 Zr C4 C3 129.97(7)
C9 Zr C4 C3 94.59(7)
C3 C4 C5 C6 0.6(2)
Zr C4 C5 C6 -48.04(12)
C3 C4 C5 Zr 48.65(12)
C7 Zr C5 C6 22.85(7)
C2 Zr C5 C6 88.94(7)
C1 Zr C5 C6 53.39(7)
C4 Zr C5 C6 142.22(10)
C3 Zr C5 C6 119.35(8)
C8 Zr C5 C6 -67.81(10)
N2 Zr C5 C6 -78.39(7)
N1 Zr C5 C6 -143.64(9)
C10 Zr C5 C6 -111.95(7)
C9 Zr C5 C6 -142.92(6)
C7 Zr C5 C4 -119.37(8)
C2 Zr C5 C4 -53.29(7)
C1 Zr C5 C4 -88.84(7)
C6 Zr C5 C4 -142.22(10)
C3 Zr C5 C4 -22.88(7)
C8 Zr C5 C4 149.97(8)
N2 Zr C5 C4 139.38(6)
N1 Zr C5 C4 74.13(12)
C10 Zr C5 C4 105.82(7)
C9 Zr C5 C4 74.86(8)
C4 C5 C6 C7 -0.1(2)
Zr C5 C6 C7 -48.14(12)
C4 C5 C6 Zr 48.05(12)
C7 Zr C6 C5 -142.26(11)
C2 Zr C6 C5 -88.79(7)
C1 Zr C6 C5 -119.31(8)
C4 Zr C6 C5 -22.78(7)
C3 Zr C6 C5 -53.23(7)
C8 Zr C6 C5 144.42(6)
N2 Zr C6 C5 115.88(7)
N1 Zr C6 C5 143.64(9)
C10 Zr C6 C5 82.80(7)
C9 Zr C6 C5 69.22(10)
C2 Zr C6 C7 53.46(7)
C1 Zr C6 C7 22.95(7)
C4 Zr C6 C7 119.48(8)
C3 Zr C6 C7 89.03(7)
C5 Zr C6 C7 142.26(11)
C8 Zr C6 C7 -73.32(8)
N2 Zr C6 C7 -101.86(7)
N1 Zr C6 C7 -74.10(12)
C10 Zr C6 C7 -134.94(7)
C9 Zr C6 C7 -148.52(8)
C2 C1 C7 C6 0.7(2)
Zr C1 C7 C6 48.84(12)
C2 C1 C7 Zr -48.16(12)
C5 C6 C7 C1 -0.5(2)
Zr C6 C7 C1 -48.85(12)
C5 C6 C7 Zr 48.36(12)
C2 Zr C7 C1 22.80(7)
C6 Zr C7 C1 141.94(11)
C4 Zr C7 C1 88.85(7)
C3 Zr C7 C1 53.33(7)
C5 Zr C7 C1 119.24(8)
C8 Zr C7 C1 -93.42(7)
N2 Zr C7 C1 -127.77(7)
N1 Zr C7 C1 -67.65(8)
C10 Zr C7 C1 -149.26(7)
C9 Zr C7 C1 -101.54(14)
C2 Zr C7 C6 -119.14(8)
C1 Zr C7 C6 -141.94(11)
C4 Zr C7 C6 -53.09(7)
C3 Zr C7 C6 -88.61(7)
C5 Zr C7 C6 -22.70(7)
C8 Zr C7 C6 124.64(7)
N2 Zr C7 C6 90.30(7)
N1 Zr C7 C6 150.41(6)
C10 Zr C7 C6 68.80(9)
C9 Zr C7 C6 116.52(13)
C9 N1 C8 N2 4.29(12)
Zr N1 C8 N2 -65.47(8)
C9 N1 C8 C11 -166.05(10)
Zr N1 C8 C11 124.19(10)
C9 N1 C8 Zr 69.76(7)
C10 N2 C8 N1 -4.24(12)
Zr N2 C8 N1 65.77(8)
C10 N2 C8 C11 166.06(10)
Zr N2 C8 C11 -123.93(10)
C10 N2 C8 Zr -70.01(7)
C7 Zr C8 N1 144.03(6)
C2 Zr C8 N1 69.69(7)
C1 Zr C8 N1 106.35(6)
C6 Zr C8 N1 -179.46(6)
C4 Zr C8 N1 -43.79(16)
C3 Zr C8 N1 31.17(10)
C5 Zr C8 N1 -137.74(8)
N2 Zr C8 N1 -120.05(9)
C10 Zr C8 N1 -80.89(6)
C9 Zr C8 N1 -39.09(6)
C7 Zr C8 N2 -95.93(6)
C2 Zr C8 N2 -170.27(6)
C1 Zr C8 N2 -133.60(6)
C6 Zr C8 N2 -59.41(7)
C4 Zr C8 N2 76.26(15)
C3 Zr C8 N2 151.22(7)
C5 Zr C8 N2 -17.70(11)
N1 Zr C8 N2 120.05(9)
C10 Zr C8 N2 39.16(6)
C9 Zr C8 N2 80.96(6)
C7 Zr C8 C11 24.10(10)
C2 Zr C8 C11 -50.24(10)
C1 Zr C8 C11 -13.57(10)
C6 Zr C8 C11 60.62(10)
C4 Zr C8 C11 -163.71(12)
C3 Zr C8 C11 -88.76(10)
C5 Zr C8 C11 102.33(11)
N2 Zr C8 C11 120.03(11)
N1 Zr C8 C11 -119.92(11)
C10 Zr C8 C11 159.19(10)
C9 Zr C8 C11 -159.02(10)
C8 N1 C9 C10 -2.52(11)
Zr N1 C9 C10 64.92(7)
C8 N1 C9 C15 170.66(9)
Zr N1 C9 C15 -121.90(9)
C8 N1 C9 Zr -67.44(7)
C7 Zr C9 N1 48.40(15)
C2 Zr C9 N1 -67.79(7)
C1 Zr C9 N1 -28.08(9)
C6 Zr C9 N1 138.46(8)
C4 Zr C9 N1 -142.71(6)
C3 Zr C9 N1 -104.87(6)
C5 Zr C9 N1 -179.50(6)
C8 Zr C9 N1 38.75(6)
N2 Zr C9 N1 79.16(6)
C10 Zr C9 N1 115.77(9)
C7 Zr C9 C10 -67.37(14)
C2 Zr C9 C10 176.44(6)
C1 Zr C9 C10 -143.85(7)
C6 Zr C9 C10 22.69(10)
C4 Zr C9 C10 101.52(7)
C3 Zr C9 C10 139.36(6)
C5 Zr C9 C10 64.73(7)
C8 Zr C9 C10 -77.02(7)
N2 Zr C9 C10 -36.61(6)
N1 Zr C9 C10 -115.77(9)
C7 Zr C9 C15 158.36(12)
C2 Zr C9 C15 42.17(10)
C1 Zr C9 C15 81.87(11)
C6 Zr C9 C15 -111.58(10)
C4 Zr C9 C15 -32.75(9)
C3 Zr C9 C15 5.09(9)
C5 Zr C9 C15 -69.54(10)
C8 Zr C9 C15 148.71(10)
N2 Zr C9 C15 -170.89(10)
N1 Zr C9 C15 109.96(11)
C10 Zr C9 C15 -134.27(12)
C8 N2 C10 C9 2.39(11)
Zr N2 C10 C9 -65.51(7)
C8 N2 C10 C19 -169.28(9)
Zr N2 C10 C19 122.82(8)
C8 N2 C10 Zr 67.90(7)
N1 C9 C10 N2 0.08(11)
C15 C9 C10 N2 -171.26(11)
Zr C9 C10 N2 63.83(7)
N1 C9 C10 C19 169.20(11)
C15 C9 C10 C19 -2.1(2)
Zr C9 C10 C19 -127.04(13)
N1 C9 C10 Zr -63.76(7)
C15 C9 C10 Zr 124.91(12)
C7 Zr C10 N2 39.91(8)
C2 Zr C10 N2 -122.63(9)
C1 Zr C10 N2 -18.73(14)
C6 Zr C10 N2 77.56(7)
C4 Zr C10 N2 152.19(6)
C3 Zr C10 N2 -171.11(6)
C5 Zr C10 N2 114.70(6)
C8 Zr C10 N2 -38.84(6)
N1 Zr C10 N2 -79.09(6)
C9 Zr C10 N2 -115.51(9)
C7 Zr C10 C9 155.42(7)
C2 Zr C10 C9 -7.12(12)
C1 Zr C10 C9 96.78(12)
C6 Zr C10 C9 -166.93(6)
C4 Zr C10 C9 -92.30(7)
C3 Zr C10 C9 -55.60(8)
C5 Zr C10 C9 -129.79(6)
C8 Zr C10 C9 76.67(6)
N2 Zr C10 C9 115.51(9)
N1 Zr C10 C9 36.42(6)
C7 Zr C10 C19 -68.38(11)
C2 Zr C10 C19 129.08(10)
C1 Zr C10 C19 -127.02(12)
C6 Zr C10 C19 -30.74(10)
C4 Zr C10 C19 43.90(10)
C3 Zr C10 C19 80.59(10)
C5 Zr C10 C19 6.40(10)
C8 Zr C10 C19 -147.14(10)
N2 Zr C10 C19 -108.30(11)
N1 Zr C10 C19 172.61(10)
C9 Zr C10 C19 136.20(12)
N1 C8 C11 C13 -150.38(11)
N2 C8 C11 C13 40.21(15)
Zr C8 C11 C13 -54.87(13)
N1 C8 C11 C12 -26.60(14)
N2 C8 C11 C12 163.98(10)
Zr C8 C11 C12 68.91(11)
N1 C8 C11 C14 91.56(12)
N2 C8 C11 C14 -77.86(12)
Zr C8 C11 C14 -172.94(8)
N1 C9 C15 C18 125.95(11)
C10 C9 C15 C18 -63.28(16)
Zr C9 C15 C18 40.08(13)
N1 C9 C15 C16 6.24(13)
C10 C9 C15 C16 177.00(12)
Zr C9 C15 C16 -79.63(11)
N1 C9 C15 C17 -110.11(10)
C10 C9 C15 C17 60.66(15)
Zr C9 C15 C17 164.02(7)
N2 C10 C19 C20 -160.72(9)
C9 C10 C19 C20 30.76(17)
Zr C10 C19 C20 -75.59(12)
N2 C10 C19 C22 78.35(11)
C9 C10 C19 C22 -90.17(15)
Zr C10 C19 C22 163.48(7)
N2 C10 C19 C21 -39.25(12)
C9 C10 C19 C21 152.23(12)
Zr C10 C19 C21 45.89(12)
